data_2235847
loop_
_publ_author_name
'Fun, Hoong-Kun'
'Quah, Ching Kheng'
'Nayak, Prakash S.'
'Narayana, B.'
'Sarojini, B. K.'

_publ_section_title
;
 2-(Naphthalen-1-yl)-<i>N</i>-(1,3-thiazol-2-yl)acetamide
;
_journal_coeditor_code HB6894
_journal_issue 8
_journal_name_full 'Acta Crystallographica Section E'
_journal_page_first o2464
_journal_paper_doi 10.1107/S1600536812031583
_journal_volume 68
_journal_year 2012
_chemical_formula_iupac 'C15 H12 N2 O S'
_chemical_formula_moiety 'C15 H12 N2 O S'
_chemical_formula_sum 'C15 H12 N2 O S'
_chemical_formula_weight 268.33
_chemical_name_systematic
;
2-(Naphthalen-1-yl)-<i>N</i>-(1,3-thiazol-2-yl)acetamide
;
_space_group_IT_number 14
_symmetry_cell_setting monoclinic
_symmetry_space_group_name_Hall '-P 2ybc'
_symmetry_space_group_name_H-M 'P 1 21/c 1'
_atom_sites_solution_hydrogens geom
_atom_sites_solution_primary direct
_atom_sites_solution_secondary difmap
_audit_creation_method SHELXL-97
_cell_angle_alpha 90.00
_cell_angle_beta 105.6400(10)
_cell_angle_gamma 90.00
_cell_formula_units_Z 4
_cell_length_a 5.26680(10)
_cell_length_b 13.0861(2)
_cell_length_c 18.5373(3)
_cell_measurement_reflns_used 5904
_cell_measurement_temperature 100
_cell_measurement_theta_max 32.45
_cell_measurement_theta_min 2.28
_cell_volume 1230.32(4)
_computing_cell_refinement 'SAINT (Bruker, 2009)'
_computing_data_collection 'APEX2 (Bruker, 2009)'
_computing_data_reduction 'SAINT (Bruker, 2009)'
_computing_molecular_graphics 'SHELXTL (Sheldrick, 2008)'
_computing_publication_material 'SHELXTL (Sheldrick, 2008) and PLATON (Spek, 2009)'
_computing_structure_refinement 'SHELXTL (Sheldrick, 2008)'
_computing_structure_solution 'SHELXTL (Sheldrick, 2008)'
_diffrn_ambient_temperature 100
_diffrn_measured_fraction_theta_full 0.998
_diffrn_measured_fraction_theta_max 0.998
_diffrn_measurement_device_type 'Bruker SMART APEXII CCD'
_diffrn_measurement_method '\f and \w scans'
_diffrn_radiation_monochromator graphite
_diffrn_radiation_source 'fine-focus sealed tube'
_diffrn_radiation_type MoK\a
_diffrn_radiation_wavelength 0.71073
_diffrn_reflns_av_R_equivalents 0.0364
_diffrn_reflns_av_sigmaI/netI 0.0364
_diffrn_reflns_limit_h_max 7
_diffrn_reflns_limit_h_min -7
_diffrn_reflns_limit_k_max 19
_diffrn_reflns_limit_k_min -19
_diffrn_reflns_limit_l_max 28
_diffrn_reflns_limit_l_min -26
_diffrn_reflns_number 17425
_diffrn_reflns_theta_full 32.61
_diffrn_reflns_theta_max 32.61
_diffrn_reflns_theta_min 2.28
_diffrn_standards_number 0
_exptl_absorpt_coefficient_mu 0.255
_exptl_absorpt_correction_T_max 0.9556
_exptl_absorpt_correction_T_min 0.9069
_exptl_absorpt_correction_type multi-scan
_exptl_absorpt_process_details '(<i>SADABS</i>; Bruker, 2009)'
_exptl_crystal_colour brown
_exptl_crystal_density_diffrn 1.449
_exptl_crystal_density_method 'not measured'
_exptl_crystal_description block
_exptl_crystal_F_000 560
_exptl_crystal_size_max 0.391
_exptl_crystal_size_mid 0.215
_exptl_crystal_size_min 0.18
_refine_diff_density_max 0.475
_refine_diff_density_min -0.278
_refine_ls_extinction_method none
_refine_ls_goodness_of_fit_ref 1.056
_refine_ls_hydrogen_treatment constr
_refine_ls_matrix_type full
_refine_ls_number_parameters 172
_refine_ls_number_reflns 4470
_refine_ls_number_restraints 0
_refine_ls_restrained_S_all 1.056
_refine_ls_R_factor_all 0.0611
_refine_ls_R_factor_gt 0.0467
_refine_ls_shift/su_max 0.001
_refine_ls_shift/su_mean 0.001
_refine_ls_structure_factor_coef Fsqd
_refine_ls_weighting_details 'calc w=1/[\s^2^(Fo^2^)+(0.0389P)^2^+0.7490P] where P=(Fo^2^+2Fc^2^)/3'
_refine_ls_weighting_scheme calc
_refine_ls_wR_factor_gt 0.1003
_refine_ls_wR_factor_ref 0.1075
_reflns_number_gt 3657
_reflns_number_total 4470
_reflns_threshold_expression I>2\s(I)
_cod_data_source_file hb6894.cif
_cod_data_source_block I
_cod_original_sg_symbol_H-M 'P 21/c'
_cod_database_code 2235847
_cod_database_fobs_code 2235847

loop_
_symmetry_equiv_pos_as_xyz
'x, y, z'
'-x, y+1/2, -z+1/2'
'-x, -y, -z'
'x, -y-1/2, z-1/2'

loop_
_atom_site_type_symbol
_atom_site_label
_atom_site_fract_x
_atom_site_fract_y
_atom_site_fract_z
_atom_site_U_iso_or_equiv
_atom_site_adp_type
_atom_site_calc_flag
_atom_site_refinement_flags
_atom_site_occupancy
_atom_site_symmetry_multiplicity
S S1 0.40765(6) 0.66213(3) -0.105525(19) 0.01874(9) Uani d . 1 1
O O1 0.7884(2) 0.80307(8) -0.04709(6) 0.0259(2) Uani d . 1 1
N N1 0.6697(2) 0.49519(9) -0.06570(6) 0.0169(2) Uani d . 1 1
N N2 0.9062(2) 0.64044(8) -0.01161(6) 0.0163(2) Uani d . 1 1
H H1 1.0220 0.6004 0.0140 0.020 Uiso d R 1 1
C C1 0.2553(3) 0.54707(11) -0.13559(8) 0.0199(3) Uani d . 1 1
H H1A 0.0793 0.5399 -0.1659 0.024 Uiso calc R 1 1
C C2 0.4222(3) 0.46858(11) -0.10991(8) 0.0189(3) Uani d . 1 1
H H2A 0.3726 0.3994 -0.1215 0.023 Uiso calc R 1 1
C C3 0.6867(2) 0.59466(10) -0.05809(7) 0.0154(2) Uani d . 1 1
C C4 0.9383(3) 0.74460(10) -0.00491(8) 0.0178(2) Uani d . 1 1
C C5 1.1574(3) 0.77925(11) 0.06208(8) 0.0190(3) Uani d . 1 1
H H5A 1.2188 0.8483 0.0529 0.023 Uiso calc R 1 1
H H5B 1.3087 0.7316 0.0705 0.023 Uiso calc R 1 1
C C6 1.0495(2) 0.78093(10) 0.13046(8) 0.0174(2) Uani d . 1 1
C C7 1.1084(3) 0.70263(11) 0.18172(8) 0.0191(3) Uani d . 1 1
H H7A 1.2283 0.6509 0.1761 0.023 Uiso calc R 1 1
C C8 0.9946(3) 0.69737(11) 0.24260(8) 0.0211(3) Uani d . 1 1
H H8A 1.0395 0.6428 0.2775 0.025 Uiso calc R 1 1
C C9 0.8202(3) 0.77057(11) 0.25133(8) 0.0210(3) Uani d . 1 1
H H9A 0.7405 0.7655 0.2915 0.025 Uiso calc R 1 1
C C10 0.7573(2) 0.85443(10) 0.20059(8) 0.0178(2) Uani d . 1 1
C C11 0.5793(3) 0.93187(11) 0.20968(8) 0.0220(3) Uani d . 1 1
H H11A 0.5005 0.9276 0.2500 0.026 Uiso calc R 1 1
C C12 0.5200(3) 1.01268(11) 0.16105(8) 0.0226(3) Uani d . 1 1
H H12A 0.3992 1.0636 0.1674 0.027 Uiso calc R 1 1
C C13 0.6382(3) 1.02017(11) 0.10154(8) 0.0218(3) Uani d . 1 1
H H13A 0.5987 1.0769 0.0684 0.026 Uiso calc R 1 1
C C14 0.8101(3) 0.94631(10) 0.09084(8) 0.0199(3) Uani d . 1 1
H H14A 0.8875 0.9525 0.0503 0.024 Uiso calc R 1 1
C C15 0.8737(2) 0.86059(10) 0.13969(7) 0.0168(2) Uani d . 1 1

loop_
_atom_site_aniso_label
_atom_site_aniso_U_11
_atom_site_aniso_U_22
_atom_site_aniso_U_33
_atom_site_aniso_U_12
_atom_site_aniso_U_13
_atom_site_aniso_U_23
S1 0.01559(14) 0.01887(16) 0.02027(16) 0.00490(11) 0.00230(11) 0.00192(12)
O1 0.0310(6) 0.0161(5) 0.0268(5) 0.0046(4) 0.0013(4) 0.0015(4)
N1 0.0141(5) 0.0160(5) 0.0192(5) 0.0005(4) 0.0021(4) -0.0008(4)
N2 0.0140(5) 0.0131(5) 0.0203(5) 0.0017(4) 0.0018(4) 0.0008(4)
C1 0.0138(5) 0.0244(7) 0.0196(6) 0.0000(5) 0.0013(4) -0.0008(5)
C2 0.0146(5) 0.0209(6) 0.0197(6) -0.0015(5) 0.0020(4) -0.0016(5)
C3 0.0132(5) 0.0161(6) 0.0165(5) 0.0016(4) 0.0034(4) 0.0007(4)
C4 0.0180(6) 0.0151(6) 0.0214(6) 0.0007(4) 0.0073(5) -0.0011(5)
C5 0.0170(6) 0.0163(6) 0.0240(7) -0.0008(4) 0.0063(5) -0.0028(5)
C6 0.0142(5) 0.0159(6) 0.0210(6) -0.0018(4) 0.0027(4) -0.0031(5)
C7 0.0168(6) 0.0158(6) 0.0223(6) -0.0002(4) 0.0013(5) -0.0019(5)
C8 0.0213(6) 0.0187(6) 0.0201(6) -0.0015(5) 0.0002(5) 0.0016(5)
C9 0.0221(6) 0.0214(7) 0.0185(6) -0.0030(5) 0.0037(5) -0.0016(5)
C10 0.0147(5) 0.0176(6) 0.0194(6) -0.0028(4) 0.0014(4) -0.0049(5)
C11 0.0210(6) 0.0214(7) 0.0238(7) -0.0010(5) 0.0063(5) -0.0063(5)
C12 0.0209(6) 0.0178(6) 0.0274(7) 0.0017(5) 0.0035(5) -0.0057(5)
C13 0.0236(6) 0.0137(6) 0.0254(7) 0.0016(5) 0.0021(5) -0.0019(5)
C14 0.0210(6) 0.0162(6) 0.0221(6) -0.0012(5) 0.0052(5) -0.0018(5)
C15 0.0145(5) 0.0155(6) 0.0189(6) -0.0018(4) 0.0019(4) -0.0029(4)

loop_
_atom_type_symbol
_atom_type_description
_atom_type_scat_dispersion_real
_atom_type_scat_dispersion_imag
_atom_type_scat_source
C C 0.0033 0.0016 'International Tables Vol C Tables 4.2.6.8 and 6.1.1.4'
H H 0.0000 0.0000 'International Tables Vol C Tables 4.2.6.8 and 6.1.1.4'
N N 0.0061 0.0033 'International Tables Vol C Tables 4.2.6.8 and 6.1.1.4'
O O 0.0106 0.0060 'International Tables Vol C Tables 4.2.6.8 and 6.1.1.4'
S S 0.1246 0.1234 'International Tables Vol C Tables 4.2.6.8 and 6.1.1.4'

loop_
_geom_angle_atom_site_label_1
_geom_angle_atom_site_label_2
_geom_angle_atom_site_label_3
_geom_angle
C1 S1 C3 88.65(6)
C3 N1 C2 109.86(11)
C4 N2 C3 123.32(11)
C4 N2 H1 120.7
C3 N2 H1 116.0
C2 C1 S1 110.32(10)
C2 C1 H1A 124.8
S1 C1 H1A 124.8
C1 C2 N1 115.87(13)
C1 C2 H2A 122.1
N1 C2 H2A 122.1
N1 C3 N2 121.37(11)
N1 C3 S1 115.27(10)
N2 C3 S1 123.24(10)
O1 C4 N2 121.42(13)
O1 C4 C5 123.70(13)
N2 C4 C5 114.69(12)
C4 C5 C6 108.24(11)
C4 C5 H5A 110.1
C6 C5 H5A 110.1
C4 C5 H5B 110.1
C6 C5 H5B 110.1
H5A C5 H5B 108.4
C7 C6 C15 119.46(13)
C7 C6 C5 119.95(12)
C15 C6 C5 120.50(12)
C6 C7 C8 121.48(13)
C6 C7 H7A 119.3
C8 C7 H7A 119.3
C9 C8 C7 120.21(13)
C9 C8 H8A 119.9
C7 C8 H8A 119.9
C8 C9 C10 120.38(13)
C8 C9 H9A 119.8
C10 C9 H9A 119.8
C11 C10 C15 119.47(13)
C11 C10 C9 120.96(13)
C15 C10 C9 119.57(12)
C12 C11 C10 120.89(14)
C12 C11 H11A 119.6
C10 C11 H11A 119.6
C11 C12 C13 119.88(13)
C11 C12 H12A 120.1
C13 C12 H12A 120.1
C14 C13 C12 120.76(14)
C14 C13 H13A 119.6
C12 C13 H13A 119.6
C13 C14 C15 120.87(13)
C13 C14 H14A 119.6
C15 C14 H14A 119.6
C14 C15 C10 118.10(12)
C14 C15 C6 123.03(13)
C10 C15 C6 118.87(12)

loop_
_geom_bond_atom_site_label_1
_geom_bond_atom_site_label_2
_geom_bond_distance
S1 C1 1.7264(15)
S1 C3 1.7367(13)
O1 C4 1.2197(17)
N1 C3 1.3098(17)
N1 C2 1.3846(17)
N2 C4 1.3749(17)
N2 C3 1.3786(16)
N2 H1 0.8458
C1 C2 1.3523(19)
C1 H1A 0.9500
C2 H2A 0.9500
C4 C5 1.5188(19)
C5 C6 1.5229(19)
C5 H5A 0.9900
C5 H5B 0.9900
C6 C7 1.3747(19)
C6 C15 1.4350(18)
C7 C8 1.415(2)
C7 H7A 0.9500
C8 C9 1.367(2)
C8 H8A 0.9500
C9 C10 1.425(2)
C9 H9A 0.9500
C10 C11 1.4209(19)
C10 C15 1.4247(19)
C11 C12 1.370(2)
C11 H11A 0.9500
C12 C13 1.409(2)
C12 H12A 0.9500
C13 C14 1.375(2)
C13 H13A 0.9500
C14 C15 1.4238(19)
C14 H14A 0.9500

loop_
_geom_hbond_atom_site_label_D
_geom_hbond_atom_site_label_H
_geom_hbond_atom_site_label_A
_geom_hbond_site_symmetry_A
_geom_hbond_distance_DH
_geom_hbond_distance_HA
_geom_hbond_distance_DA
_geom_hbond_angle_DHA
_geom_hbond_publ_flag
N2 H1 N1 3_765 0.85 2.07 2.9099(16) 172 yes
C13 H13A O1 3_675 0.95 2.52 3.1929(19) 128 yes

loop_
_geom_torsion_atom_site_label_1
_geom_torsion_atom_site_label_2
_geom_torsion_atom_site_label_3
_geom_torsion_atom_site_label_4
_geom_torsion
C3 S1 C1 C2 -1.29(11)
S1 C1 C2 N1 0.83(16)
C3 N1 C2 C1 0.34(18)
C2 N1 C3 N2 174.69(12)
C2 N1 C3 S1 -1.39(15)
C4 N2 C3 N1 176.49(13)
C4 N2 C3 S1 -7.74(18)
C1 S1 C3 N1 1.59(11)
C1 S1 C3 N2 -174.41(12)
C3 N2 C4 O1 -9.5(2)
C3 N2 C4 C5 165.66(12)
O1 C4 C5 C6 92.07(16)
N2 C4 C5 C6 -82.97(14)
C4 C5 C6 C7 101.68(14)
C4 C5 C6 C15 -74.62(15)
C15 C6 C7 C8 1.5(2)
C5 C6 C7 C8 -174.79(12)
C6 C7 C8 C9 0.5(2)
C7 C8 C9 C10 -1.9(2)
C8 C9 C10 C11 -179.05(13)
C8 C9 C10 C15 1.2(2)
C15 C10 C11 C12 -0.5(2)
C9 C10 C11 C12 179.70(13)
C10 C11 C12 C13 -0.7(2)
C11 C12 C13 C14 1.0(2)
C12 C13 C14 C15 -0.2(2)
C13 C14 C15 C10 -1.0(2)
C13 C14 C15 C6 179.30(13)
C11 C10 C15 C14 1.30(18)
C9 C10 C15 C14 -178.91(12)
C11 C10 C15 C6 -178.95(12)
C9 C10 C15 C6 0.84(18)
C7 C6 C15 C14 177.58(12)
C5 C6 C15 C14 -6.11(19)
C7 C6 C15 C10 -2.16(18)
C5 C6 C15 C10 174.15(11)

loop_
_cod_related_entry_id
_cod_related_entry_database
_cod_related_entry_code
1 ChemSpider 725667
